data_4501496
loop_
_publ_author_name
'Feng, Rui'
'Jiang, Fei-Long'
'Wu, Ming-Yan'
'Chen, Lian'
'Yan, Chun-Feng'
'Hong, Mao-Chun'

_publ_section_title
;
 Structures and Photoluminescent Properties of the Lanthanide Coordination
 Complexes with Hydroxyquinoline Carboxylate Ligands
;
_journal_issue 5
_journal_name_full 'Crystal Growth &amp; Design'
_journal_page_first 2306
_journal_paper_doi 10.1021/cg100026d
_journal_volume 10
_journal_year 2010
_chemical_formula_moiety 'C60 H44 Eu2 N6 O22, 2(H2 O), 6(O)'
_chemical_formula_sum 'C60 H48 Eu2 N6 O30'
_chemical_formula_weight 1636.96
_chemical_name_systematic
; 
 ? 
;
_space_group_IT_number 2
_symmetry_cell_setting triclinic
_symmetry_space_group_name_Hall '-P 1'
_symmetry_space_group_name_H-M 'P -1'
_atom_sites_solution_hydrogens geom
_atom_sites_solution_primary direct
_atom_sites_solution_secondary difmap
_audit_creation_method SHELXL-97
_cell_angle_alpha 85.774(7)
_cell_angle_beta 69.384(5)
_cell_angle_gamma 84.189(7)
_cell_formula_units_Z 1
_cell_length_a 11.53590(10)
_cell_length_b 11.9994(5)
_cell_length_c 12.7841(2)
_cell_measurement_reflns_used 4640
_cell_measurement_temperature 293(2)
_cell_measurement_theta_max 27.4680
_cell_measurement_theta_min 2.4607
_cell_volume 1646.41(9)
_computing_structure_refinement 'SHELXL-97 (Sheldrick, 1997)'
_computing_structure_solution 'SHELXS-97 (Sheldrick, 1990)'
_diffrn_ambient_temperature 293(2)
_diffrn_measured_fraction_theta_full 0.968
_diffrn_measured_fraction_theta_max 0.968
_diffrn_measurement_device_type
;
Saturn70 (4x4 bin mode)
;
_diffrn_measurement_method CCD_Profile_fitting
_diffrn_radiation_monochromator graphite
_diffrn_radiation_source 'fine-focus sealed tube'
_diffrn_radiation_type MoK\a
_diffrn_radiation_wavelength 0.71073
_diffrn_reflns_av_R_equivalents 0.0174
_diffrn_reflns_av_sigmaI/netI 0.0305
_diffrn_reflns_limit_h_max 14
_diffrn_reflns_limit_h_min -14
_diffrn_reflns_limit_k_max 15
_diffrn_reflns_limit_k_min -15
_diffrn_reflns_limit_l_max 16
_diffrn_reflns_limit_l_min -16
_diffrn_reflns_number 12505
_diffrn_reflns_theta_full 27.46
_diffrn_reflns_theta_max 27.46
_diffrn_reflns_theta_min 3.37
_diffrn_standards_number 7304
_exptl_absorpt_coefficient_mu 1.981
_exptl_absorpt_correction_T_max 0.8576
_exptl_absorpt_correction_T_min 0.6587
_exptl_absorpt_correction_type multi-scan
_exptl_crystal_colour Yellow
_exptl_crystal_density_diffrn 1.651
_exptl_crystal_density_method 'not measured'
_exptl_crystal_description Prism
_exptl_crystal_F_000 816
_exptl_crystal_size_max 0.23
_exptl_crystal_size_mid 0.18
_exptl_crystal_size_min 0.08
_refine_diff_density_max 1.863
_refine_diff_density_min -1.310
_refine_diff_density_rms 0.105
_refine_ls_extinction_method none
_refine_ls_goodness_of_fit_ref 1.086
_refine_ls_hydrogen_treatment mixed
_refine_ls_matrix_type full
_refine_ls_number_parameters 452
_refine_ls_number_reflns 7295
_refine_ls_number_restraints 0
_refine_ls_restrained_S_all 1.086
_refine_ls_R_factor_all 0.0371
_refine_ls_R_factor_gt 0.0345
_refine_ls_shift/su_max 0.001
_refine_ls_shift/su_mean 0.000
_refine_ls_structure_factor_coef Fsqd
_refine_ls_weighting_details 'calc w=1/[\s^2^(Fo^2^)+(0.0429P)^2^+2.8881P] where P=(Fo^2^+2Fc^2^)/3'
_refine_ls_weighting_scheme calc
_refine_ls_wR_factor_gt 0.0842
_refine_ls_wR_factor_ref 0.0872
_reflns_number_gt 6830
_reflns_number_total 7295
_reflns_threshold_expression >2sigma(I)
_cod_data_source_file cg100026d_si_001.cif
_cod_data_source_block complex1
_cod_depositor_comments
;
The following automatic conversions were performed:

'_exptl_absorpt_correction_type' value 'Multi-scan' changed to
'multi-scan' according to
/home/saulius/struct/CIF-dictionaries/cif_core.dic dictionary named
'cif_core.dic' version 2.4.2 from 2011-04-26.

Automatic conversion script
Id: cif_fix_values 1715 2011-07-08 13:25:40Z adriana 
;
_cod_original_cell_volume 1646.41(7)
_cod_original_sg_symbol_Hall -P_1
_cod_original_sg_symbol_H-M P_-1
_cod_database_code 4501496

loop_
_symmetry_equiv_pos_as_xyz
'x, y, z'
'-x, -y, -z'

loop_
_atom_site_label
_atom_site_type_symbol
_atom_site_fract_x
_atom_site_fract_y
_atom_site_fract_z
_atom_site_U_iso_or_equiv
_atom_site_adp_type
_atom_site_occupancy
_atom_site_symmetry_multiplicity
_atom_site_calc_flag
_atom_site_refinement_flags
Eu1 Eu 0.474469(14) 0.006415(13) 0.162012(12) 0.02184(7) Uani 1 1 d .
O7 O 0.4520(3) 0.1217(2) -0.0082(2) 0.0330(4) Uani 1 1 d .
O2 O 0.6181(2) -0.1418(2) 0.2169(2) 0.0305(5) Uani 1 1 d .
O1 O 0.4194(2) -0.1382(2) 0.3146(2) 0.0356(6) Uani 1 1 d .
O4 O 0.6766(2) 0.0513(2) 0.0470(2) 0.0327(6) Uani 1 1 d .
O5 O 0.6998(2) 0.0620(2) -0.1337(2) 0.0367(6) Uani 1 1 d .
O8 O 0.4597(3) 0.2167(2) 0.1289(2) 0.0330(4) Uani 1 1 d .
O3 O 0.4554(3) -0.3126(2) 0.6759(2) 0.0458(7) Uani 1 1 d .
O10 O 0.5431(3) 0.0885(3) 0.2952(3) 0.0456(8) Uani 1 1 d .
O9 O 0.6480(3) 0.4465(3) -0.2965(3) 0.0525(8) Uani 1 1 d .
O6 O 1.1334(3) 0.1284(4) -0.3379(3) 0.0626(10) Uani 1 1 d .
O11 O 0.2846(3) 0.0882(3) 0.2973(3) 0.0641(10) Uani 1 1 d .
N1 N 0.5944(3) -0.4158(3) 0.5383(3) 0.0381(8) Uani 1 1 d .
H1 H 0.6050 -0.4639 0.5881 0.046 Uiso 1 1 calc R
N2 N 1.1169(3) 0.1468(3) -0.1585(3) 0.0373(7) Uani 1 1 d .
H2 H 1.1950 0.1561 -0.1809 0.045 Uiso 1 1 calc R
N3 N 0.4730(3) 0.5163(3) -0.1636(3) 0.0373(7) Uani 1 1 d .
H3 H 0.4771 0.5778 -0.2033 0.045 Uiso 1 1 calc R
C21 C 0.4567(3) 0.2132(3) 0.0333(3) 0.0264(7) Uani 1 1 d .
C6 C 0.6503(3) -0.3576(3) 0.3432(3) 0.0280(7) Uani 1 1 d .
C2 C 0.5540(3) -0.2681(3) 0.3777(3) 0.0271(7) Uani 1 1 d .
C1 C 0.5295(3) -0.1791(3) 0.2970(3) 0.0254(7) Uani 1 1 d .
C11 C 0.7374(3) 0.0703(3) -0.0539(3) 0.0273(7) Uani 1 1 d .
C26 C 0.3653(3) 0.4106(3) 0.0033(3) 0.0296(7) Uani 1 1 d .
C23 C 0.5550(4) 0.3318(3) -0.1350(3) 0.0328(8) Uani 1 1 d .
H23 H 0.6155 0.2727 -0.1589 0.039 Uiso 1 1 calc R
C16 C 0.9237(3) 0.1312(3) -0.0037(3) 0.0268(7) Uani 1 1 d .
C5 C 0.6668(4) -0.4333(3) 0.4278(3) 0.0342(8) Uani 1 1 d .
C12 C 0.8700(3) 0.1048(3) -0.0849(3) 0.0275(7) Uani 1 1 d .
C3 C 0.4842(4) -0.2566(3) 0.4871(3) 0.0329(8) Uani 1 1 d .
H3A H 0.4191 -0.2008 0.5068 0.039 Uiso 1 1 calc R
C4 C 0.5081(4) -0.3287(3) 0.5739(3) 0.0349(8) Uani 1 1 d .
C17 C 0.8601(4) 0.1397(3) 0.1129(3) 0.0347(8) Uani 1 1 d .
H17 H 0.7764 0.1268 0.1431 0.042 Uiso 1 1 calc R
C20 C 1.1103(4) 0.1786(4) 0.0269(4) 0.0416(9) Uani 1 1 d .
H20 H 1.1942 0.1911 -0.0015 0.050 Uiso 1 1 calc R
C22 C 0.4604(3) 0.3206(3) -0.0367(3) 0.0289(7) Uani 1 1 d .
C13 C 0.9381(3) 0.1071(4) -0.1947(3) 0.0372(9) Uani 1 1 d .
H13 H 0.9003 0.0948 -0.2458 0.045 Uiso 1 1 calc R
C24 C 0.5637(4) 0.4342(3) -0.2039(3) 0.0373(9) Uani 1 1 d .
C7 C 0.7274(4) -0.3777(3) 0.2321(3) 0.0346(8) Uani 1 1 d .
H7 H 0.7179 -0.3303 0.1743 0.042 Uiso 1 1 calc R
C15 C 1.0504(3) 0.1522(3) -0.0448(3) 0.0313(8) Uani 1 1 d .
C14 C 1.0680(4) 0.1282(4) -0.2359(4) 0.0401(9) Uani 1 1 d .
C25 C 0.3745(4) 0.5099(3) -0.0646(3) 0.0345(8) Uani 1 1 d .
C30 C 0.2832(4) 0.5988(3) -0.0329(4) 0.0448(10) Uani 1 1 d .
H30 H 0.2890 0.6640 -0.0780 0.054 Uiso 1 1 calc R
C19 C 1.0453(4) 0.1860(4) 0.1392(4) 0.0486(11) Uani 1 1 d .
H19 H 1.0850 0.2040 0.1870 0.058 Uiso 1 1 calc R
C18 C 0.9201(4) 0.1666(4) 0.1818(4) 0.0454(10) Uani 1 1 d .
H18 H 0.8764 0.1720 0.2580 0.054 Uiso 1 1 calc R
C8 C 0.8165(4) -0.4662(4) 0.2080(4) 0.0455(10) Uani 1 1 d .
H8 H 0.8683 -0.4769 0.1344 0.055 Uiso 1 1 calc R
C27 C 0.2637(4) 0.4040(4) 0.1033(4) 0.0415(9) Uani 1 1 d .
H27 H 0.2565 0.3396 0.1496 0.050 Uiso 1 1 calc R
C28 C 0.1738(4) 0.4931(4) 0.1333(5) 0.0519(11) Uani 1 1 d .
H28 H 0.1059 0.4883 0.1993 0.062 Uiso 1 1 calc R
C9 C 0.8299(5) -0.5399(4) 0.2926(4) 0.0515(11) Uani 1 1 d .
H9 H 0.8898 -0.6001 0.2751 0.062 Uiso 1 1 calc R
C10 C 0.7556(5) -0.5246(4) 0.4017(4) 0.0488(11) Uani 1 1 d .
H10 H 0.7643 -0.5748 0.4580 0.059 Uiso 1 1 calc R
C29 C 0.1854(5) 0.5891(4) 0.0649(5) 0.0547(12) Uani 1 1 d .
H29 H 0.1250 0.6487 0.0861 0.066 Uiso 1 1 calc R
O14 O 0.3542(4) 0.0128(4) 0.5584(3) 0.0725(12) Uani 1 1 d .
O12 O 0.1208(9) -0.0185(13) 0.4833(7) 0.206(6) Uani 0.80 1 d P
O13 O 0.2139(10) 0.2940(11) 0.3790(14) 0.298(9) Uani 0.90 1 d P
H10B H 0.543(6) 0.155(5) 0.304(5) 0.070(9) Uiso 1 1 d .
H10A H 0.585(3) 0.058(3) 0.328(3) 0.070(9) Uiso 1 1 d .
H11A H 0.2319 0.0494 0.3372 0.070(9) Uiso 1 1 d R
H11B H 0.2762 0.1569 0.3110 0.070(9) Uiso 1 1 d R
O15 O 0.1779(7) 0.7476(11) 0.4197(12) 0.296(10) Uani 0.90 1 d P
O16 O 0.0359(12) 0.3290(13) 0.5581(10) 0.108(5) Uani 0.40 1 d P
H14B H 0.4228 0.0218 0.4863 0.129 Uiso 1 1 d R
H14A H 0.2808 0.0523 0.5939 0.129 Uiso 1 1 d R

loop_
_atom_site_aniso_label
_atom_site_aniso_U_11
_atom_site_aniso_U_22
_atom_site_aniso_U_33
_atom_site_aniso_U_23
_atom_site_aniso_U_13
_atom_site_aniso_U_12
Eu1 0.02209(9) 0.02429(10) 0.01879(9) 0.00427(6) -0.00788(6) -0.00106(6)
O7 0.0473(11) 0.0254(9) 0.0292(9) 0.0005(7) -0.0182(8) 0.0013(8)
O2 0.0259(12) 0.0356(14) 0.0281(12) 0.0106(10) -0.0093(10) -0.0022(10)
O1 0.0270(13) 0.0426(15) 0.0327(13) 0.0148(11) -0.0087(10) -0.0001(11)
O4 0.0237(12) 0.0433(15) 0.0313(13) 0.0062(11) -0.0091(10) -0.0107(11)
O5 0.0260(13) 0.0531(17) 0.0334(14) 0.0059(12) -0.0124(11) -0.0115(12)
O8 0.0473(11) 0.0254(9) 0.0292(9) 0.0005(7) -0.0182(8) 0.0013(8)
O3 0.077(2) 0.0333(15) 0.0246(13) 0.0049(11) -0.0169(14) 0.0006(14)
O10 0.072(2) 0.0353(16) 0.0427(17) -0.0032(13) -0.0375(16) 0.0003(15)
O9 0.0550(19) 0.057(2) 0.0369(16) 0.0189(14) -0.0113(14) 0.0020(15)
O6 0.0302(15) 0.107(3) 0.0392(18) 0.0033(18) 0.0023(13) -0.0093(17)
O11 0.0432(19) 0.064(2) 0.065(2) -0.0166(18) 0.0057(16) 0.0040(17)
N1 0.058(2) 0.0286(16) 0.0307(16) 0.0088(13) -0.0223(15) 0.0014(15)
N2 0.0194(14) 0.0434(19) 0.0453(19) 0.0034(15) -0.0065(13) -0.0066(13)
N3 0.053(2) 0.0245(15) 0.0386(18) 0.0123(13) -0.0232(16) -0.0046(14)
C21 0.0285(17) 0.0237(17) 0.0269(16) 0.0024(13) -0.0110(13) 0.0020(13)
C6 0.0335(18) 0.0256(17) 0.0302(17) 0.0014(13) -0.0175(15) -0.0039(14)
C2 0.0338(18) 0.0259(17) 0.0255(16) 0.0049(13) -0.0161(14) -0.0036(14)
C1 0.0302(17) 0.0241(16) 0.0229(15) 0.0037(12) -0.0114(13) -0.0020(13)
C11 0.0211(15) 0.0269(17) 0.0339(18) 0.0047(14) -0.0100(13) -0.0040(13)
C26 0.0364(19) 0.0208(16) 0.0389(19) 0.0013(14) -0.0225(16) -0.0027(14)
C23 0.043(2) 0.0279(18) 0.0313(18) 0.0054(14) -0.0193(16) 0.0001(15)
C16 0.0219(15) 0.0199(15) 0.0397(19) 0.0019(13) -0.0129(14) -0.0013(12)
C5 0.044(2) 0.0267(18) 0.036(2) 0.0035(15) -0.0206(17) -0.0006(15)
C12 0.0207(15) 0.0255(17) 0.0353(18) 0.0037(14) -0.0099(13) -0.0012(13)
C3 0.040(2) 0.0290(18) 0.0280(18) 0.0042(14) -0.0128(15) 0.0037(15)
C4 0.052(2) 0.0278(19) 0.0263(18) 0.0052(14) -0.0163(16) -0.0054(16)
C17 0.0290(18) 0.034(2) 0.040(2) 0.0011(16) -0.0102(15) -0.0052(15)
C20 0.032(2) 0.038(2) 0.062(3) 0.0028(19) -0.0242(19) -0.0078(16)
C22 0.0378(19) 0.0230(17) 0.0329(18) 0.0033(14) -0.0216(15) -0.0026(14)
C13 0.0255(18) 0.048(2) 0.037(2) 0.0016(17) -0.0095(15) -0.0071(16)
C24 0.048(2) 0.035(2) 0.0325(19) 0.0102(16) -0.0203(17) -0.0031(17)
C7 0.039(2) 0.035(2) 0.0318(19) -0.0028(15) -0.0150(16) -0.0008(16)
C15 0.0221(16) 0.0251(17) 0.046(2) 0.0030(15) -0.0119(15) -0.0021(13)
C14 0.0250(18) 0.048(2) 0.042(2) 0.0041(18) -0.0062(16) -0.0052(16)
C25 0.043(2) 0.0237(18) 0.044(2) 0.0056(15) -0.0247(18) -0.0052(15)
C30 0.054(3) 0.0219(19) 0.063(3) 0.0019(18) -0.029(2) 0.0019(17)
C19 0.049(2) 0.050(3) 0.059(3) 0.000(2) -0.032(2) -0.013(2)
C18 0.046(2) 0.051(3) 0.043(2) -0.0035(19) -0.0183(19) -0.008(2)
C8 0.043(2) 0.045(2) 0.046(2) -0.0121(19) -0.0127(19) 0.0042(19)
C27 0.038(2) 0.032(2) 0.051(2) 0.0050(18) -0.0126(18) -0.0019(16)
C28 0.042(2) 0.042(2) 0.063(3) -0.005(2) -0.010(2) 0.0033(19)
C9 0.049(3) 0.039(2) 0.064(3) -0.009(2) -0.019(2) 0.012(2)
C10 0.059(3) 0.034(2) 0.056(3) 0.0041(19) -0.028(2) 0.009(2)
C29 0.050(3) 0.034(2) 0.080(4) -0.006(2) -0.025(3) 0.013(2)
O14 0.080(3) 0.083(3) 0.050(2) -0.0105(19) -0.0247(19) 0.031(2)
O12 0.155(8) 0.404(18) 0.081(5) 0.034(8) -0.037(5) -0.178(10)
O13 0.154(9) 0.276(14) 0.46(2) -0.296(16) -0.059(11) 0.035(9)
O15 0.086(5) 0.314(14) 0.373(17) 0.259(14) -0.003(8) 0.025(7)
O16 0.092(9) 0.140(12) 0.066(7) 0.020(8) -0.004(6) -0.002(8)

loop_
_atom_type_symbol
_atom_type_description
_atom_type_scat_dispersion_real
_atom_type_scat_dispersion_imag
_atom_type_scat_source
C C 0.0033 0.0016 'International Tables Vol C Tables 4.2.6.8 and 6.1.1.4'
Eu Eu -0.1578 3.6682 'International Tables Vol C Tables 4.2.6.8 and 6.1.1.4'
N N 0.0061 0.0033 'International Tables Vol C Tables 4.2.6.8 and 6.1.1.4'
O O 0.0106 0.0060 'International Tables Vol C Tables 4.2.6.8 and 6.1.1.4'
H H 0.0000 0.0000 'International Tables Vol C Tables 4.2.6.8 and 6.1.1.4'

loop_
_geom_angle_atom_site_label_1
_geom_angle_atom_site_label_2
_geom_angle_atom_site_label_3
_geom_angle
_geom_angle_site_symmetry_1
_geom_angle_site_symmetry_3
O4 Eu1 O5 136.02(9) . 2_655
O4 Eu1 O10 78.95(11) . .
O5 Eu1 O10 144.53(11) 2_655 .
O4 Eu1 O11 141.35(12) . .
O5 Eu1 O11 71.17(12) 2_655 .
O10 Eu1 O11 75.66(14) . .
O4 Eu1 O7 72.27(9) . 2_655
O5 Eu1 O7 70.48(9) 2_655 2_655
O10 Eu1 O7 141.25(11) . 2_655
O11 Eu1 O7 141.65(12) . 2_655
O4 Eu1 O1 127.22(9) . .
O5 Eu1 O1 79.95(9) 2_655 .
O10 Eu1 O1 80.41(10) . .
O11 Eu1 O1 76.36(12) . .
O7 Eu1 O1 96.71(9) 2_655 .
O4 Eu1 O8 74.28(9) . .
O5 Eu1 O8 107.28(9) 2_655 .
O10 Eu1 O8 72.05(9) . .
O11 Eu1 O8 70.44(11) . .
O7 Eu1 O8 122.09(8) 2_655 .
O1 Eu1 O8 140.95(9) . .
O4 Eu1 O2 75.70(8) . .
O5 Eu1 O2 115.37(9) 2_655 .
O10 Eu1 O2 73.01(10) . .
O11 Eu1 O2 122.49(12) . .
O7 Eu1 O2 75.10(8) 2_655 .
O1 Eu1 O2 51.86(8) . .
O8 Eu1 O2 137.34(8) . .
O4 Eu1 O7 73.17(9) . .
O5 Eu1 O7 75.10(9) 2_655 .
O10 Eu1 O7 121.11(9) . .
O11 Eu1 O7 95.80(12) . .
O7 Eu1 O7 74.58(9) 2_655 .
O1 Eu1 O7 155.04(9) . .
O8 Eu1 O7 50.98(8) . .
O2 Eu1 O7 141.70(8) . .
O4 Eu1 C1 101.43(9) . .
O5 Eu1 C1 98.52(9) 2_655 .
O10 Eu1 C1 74.66(10) . .
O11 Eu1 C1 99.38(12) . .
O7 Eu1 C1 86.05(9) 2_655 .
O1 Eu1 C1 25.92(9) . .
O8 Eu1 C1 146.64(9) . .
O2 Eu1 C1 25.95(9) . .
O7 Eu1 C1 160.64(9) . .
O4 Eu1 C21 70.72(9) . .
O5 Eu1 C21 92.41(10) 2_655 .
O10 Eu1 C21 95.98(10) . .
O11 Eu1 C21 83.42(12) . .
O7 Eu1 C21 98.36(9) 2_655 .
O1 Eu1 C21 159.73(9) . .
O8 Eu1 C21 25.17(9) . .
O2 Eu1 C21 146.13(9) . .
O7 Eu1 C21 25.86(9) . .
C1 Eu1 C21 169.05(10) . .
O4 Eu1 Eu1 68.09(6) . 2_655
O5 Eu1 Eu1 68.26(6) 2_655 2_655
O10 Eu1 Eu1 144.14(8) . 2_655
O11 Eu1 Eu1 123.04(11) . 2_655
O7 Eu1 Eu1 38.41(6) 2_655 2_655
O1 Eu1 Eu1 130.99(7) . 2_655
O8 Eu1 Eu1 85.38(6) . 2_655
O2 Eu1 Eu1 110.39(6) . 2_655
O7 Eu1 Eu1 36.17(6) . 2_655
C1 Eu1 Eu1 124.47(7) . 2_655
C21 Eu1 Eu1 60.60(7) . 2_655
C21 O7 Eu1 150.6(2) . 2_655
C21 O7 Eu1 92.04(19) . .
Eu1 O7 Eu1 105.42(9) 2_655 .
C1 O2 Eu1 92.09(19) . .
C1 O1 Eu1 95.5(2) . .
C11 O4 Eu1 139.5(2) . .
C11 O5 Eu1 137.6(2) . 2_655
C21 O8 Eu1 94.8(2) . .
Eu1 O10 H10B 127(4) . .
Eu1 O10 H10A 127(3) . .
H10B O10 H10A 105(5) . .
Eu1 O11 H11A 121.1 . .
Eu1 O11 H11B 121.0 . .
H11A O11 H11B 117.2 . .
C4 N1 C5 124.9(3) . .
C4 N1 H1 117.6 . .
C5 N1 H1 117.6 . .
C14 N2 C15 124.6(3) . .
C14 N2 H2 117.7 . .
C15 N2 H2 117.7 . .
C24 N3 C25 125.6(3) . .
C24 N3 H3 117.2 . .
C25 N3 H3 117.2 . .
O8 C21 O7 121.9(3) . .
O8 C21 C22 119.2(3) . .
O7 C21 C22 118.9(3) . .
O8 C21 Eu1 60.03(18) . .
O7 C21 Eu1 62.09(17) . .
C22 C21 Eu1 174.7(2) . .
C7 C6 C5 117.4(3) . .
C7 C6 C2 125.5(3) . .
C5 C6 C2 117.1(3) . .
C3 C2 C6 120.8(3) . .
C3 C2 C1 116.4(3) . .
C6 C2 C1 122.7(3) . .
O2 C1 O1 120.5(3) . .
O2 C1 C2 120.4(3) . .
O1 C1 C2 118.9(3) . .
O2 C1 Eu1 61.96(17) . .
O1 C1 Eu1 58.62(17) . .
C2 C1 Eu1 174.0(2) . .
O4 C11 O5 125.5(3) . .
O4 C11 C12 118.2(3) . .
O5 C11 C12 116.3(3) . .
C27 C26 C25 118.6(4) . .
C27 C26 C22 124.0(3) . .
C25 C26 C22 117.4(4) . .
C22 C23 C24 121.1(4) . .
C22 C23 H23 119.4 . .
C24 C23 H23 119.4 . .
C15 C16 C17 117.0(3) . .
C15 C16 C12 117.0(3) . .
C17 C16 C12 126.0(3) . .
N1 C5 C10 119.6(3) . .
N1 C5 C6 119.4(3) . .
C10 C5 C6 121.0(4) . .
C13 C12 C16 120.3(3) . .
C13 C12 C11 115.8(3) . .
C16 C12 C11 123.9(3) . .
C2 C3 C4 121.7(3) . .
C2 C3 H3A 119.1 . .
C4 C3 H3A 119.1 . .
O3 C4 N1 120.9(3) . .
O3 C4 C3 123.4(4) . .
N1 C4 C3 115.7(3) . .
C18 C17 C16 121.0(4) . .
C18 C17 H17 119.5 . .
C16 C17 H17 119.5 . .
C19 C20 C15 119.9(4) . .
C19 C20 H20 120.0 . .
C15 C20 H20 120.0 . .
C23 C22 C26 121.0(3) . .
C23 C22 C21 119.2(3) . .
C26 C22 C21 119.8(3) . .
C12 C13 C14 122.1(4) . .
C12 C13 H13 118.9 . .
C14 C13 H13 118.9 . .
O9 C24 N3 121.1(4) . .
O9 C24 C23 122.9(4) . .
N3 C24 C23 116.0(4) . .
C8 C7 C6 121.0(4) . .
C8 C7 H7 119.5 . .
C6 C7 H7 119.5 . .
N2 C15 C20 119.2(3) . .
N2 C15 C16 119.5(3) . .
C20 C15 C16 121.2(4) . .
O6 C14 N2 120.9(4) . .
O6 C14 C13 122.9(4) . .
N2 C14 C13 116.2(4) . .
N3 C25 C30 120.7(4) . .
N3 C25 C26 118.9(3) . .
C30 C25 C26 120.4(4) . .
C29 C30 C25 119.3(4) . .
C29 C30 H30 120.4 . .
C25 C30 H30 120.4 . .
C20 C19 C18 120.0(4) . .
C20 C19 H19 120.0 . .
C18 C19 H19 120.0 . .
C17 C18 C19 120.9(4) . .
C17 C18 H18 119.6 . .
C19 C18 H18 119.6 . .
C7 C8 C9 120.5(4) . .
C7 C8 H8 119.8 . .
C9 C8 H8 119.8 . .
C28 C27 C26 120.2(4) . .
C28 C27 H27 119.9 . .
C26 C27 H27 119.9 . .
C29 C28 C27 119.8(5) . .
C29 C28 H28 120.1 . .
C27 C28 H28 120.1 . .
C10 C9 C8 120.6(4) . .
C10 C9 H9 119.7 . .
C8 C9 H9 119.7 . .
C9 C10 C5 119.6(4) . .
C9 C10 H10 120.2 . .
C5 C10 H10 120.2 . .
C30 C29 C28 121.7(4) . .
C30 C29 H29 119.1 . .
C28 C29 H29 119.1 . .
H14B O14 H14A 135.0 . .

loop_
_geom_bond_atom_site_label_1
_geom_bond_atom_site_label_2
_geom_bond_distance
_geom_bond_site_symmetry_2
Eu1 O4 2.369(2) .
Eu1 O5 2.396(2) 2_655
Eu1 O10 2.418(3) .
Eu1 O11 2.429(3) .
Eu1 O7 2.440(3) 2_655
Eu1 O1 2.464(2) .
Eu1 O8 2.526(2) .
Eu1 O2 2.537(2) .
Eu1 O7 2.569(2) .
Eu1 C1 2.873(3) .
Eu1 C21 2.905(3) .
Eu1 Eu1 3.9859(3) 2_655
O7 C21 1.268(4) .
O7 Eu1 2.440(3) 2_655
O2 C1 1.258(4) .
O1 C1 1.262(4) .
O4 C11 1.249(4) .
O5 C11 1.255(4) .
O5 Eu1 2.396(2) 2_655
O8 C21 1.240(4) .
O3 C4 1.250(5) .
O10 H10B 0.81(6) .
O10 H10A 0.79(3) .
O9 C24 1.250(5) .
O6 C14 1.255(5) .
O11 H11A 0.8062 .
O11 H11B 0.8443 .
N1 C4 1.353(5) .
N1 C5 1.384(5) .
N1 H1 0.8600 .
N2 C14 1.342(6) .
N2 C15 1.387(5) .
N2 H2 0.8600 .
N3 C24 1.347(6) .
N3 C25 1.375(5) .
N3 H3 0.8600 .
C21 C22 1.509(5) .
C6 C7 1.408(5) .
C6 C5 1.414(5) .
C6 C2 1.437(5) .
C2 C3 1.356(5) .
C2 C1 1.505(4) .
C11 C12 1.531(5) .
C26 C27 1.401(6) .
C26 C25 1.412(5) .
C26 C22 1.441(5) .
C23 C22 1.352(5) .
C23 C24 1.449(5) .
C23 H23 0.9300 .
C16 C15 1.410(5) .
C16 C17 1.417(5) .
C16 C12 1.450(5) .
C5 C10 1.395(6) .
C12 C13 1.346(5) .
C3 C4 1.443(5) .
C3 H3A 0.9300 .
C17 C18 1.368(6) .
C17 H17 0.9300 .
C20 C19 1.371(7) .
C20 C15 1.397(6) .
C20 H20 0.9300 .
C13 C14 1.445(5) .
C13 H13 0.9300 .
C7 C8 1.373(6) .
C7 H7 0.9300 .
C25 C30 1.395(6) .
C30 C29 1.364(7) .
C30 H30 0.9300 .
C19 C18 1.390(6) .
C19 H19 0.9300 .
C18 H18 0.9300 .
C8 C9 1.387(7) .
C8 H8 0.9300 .
C27 C28 1.386(6) .
C27 H27 0.9300 .
C28 C29 1.383(7) .
C28 H28 0.9300 .
C9 C10 1.370(7) .
C9 H9 0.9300 .
C10 H10 0.9300 .
C29 H29 0.9300 .
O14 H14B 0.9879 .
O14 H14A 0.9098 .

loop_
_geom_hbond_atom_site_label_D
_geom_hbond_atom_site_label_H
_geom_hbond_atom_site_label_A
_geom_hbond_distance_DH
_geom_hbond_distance_HA
_geom_hbond_distance_DA
_geom_hbond_angle_DHA
_geom_hbond_site_symmetry_A
N1 H1 O9 0.86 1.94 2.787(4) 169.8 1_546
N2 H2 O2 0.86 2.03 2.875(4) 166.6 2_755
N3 H3 O3 0.86 2.02 2.838(4) 158.3 1_564
O10 H10B O3 0.81(6) 1.94(6) 2.744(4) 179(6) 2_656
O10 H10A O14 0.79(3) 1.94(4) 2.706(5) 165(4) 2_656
O11 H11A O12 0.81 2.02 2.783(9) 156.5 .
O11 H11B O13 0.84 1.87 2.688(10) 161.8 .
O14 H14A O6 0.91 1.80 2.711(5) 178.4 1_456
